data_4505451
loop_
_publ_author_name
'Tan, Huaqiao'
'Li, Yangguang'
'Chen, Weilin'
'Yan, Aixue'
'Liu, Ding'
'Wang, Enbo'

_publ_section_title
;
 A Series of [MnMo9O32]6--Based Solids: Homochiral Transferred from
 Adjacent Polyoxoanions to One-, Two-, and Three-Dimensional Frameworks
;
_journal_issue 3
_journal_name_full 'Crystal Growth &amp; Design'
_journal_page_first 1111
_journal_paper_doi 10.1021/cg2004936
_journal_volume 12
_journal_year 2012
_chemical_formula_sum 'H23 Mn Mo9 Ni3 O43.5'
_chemical_formula_weight 1813.71
_chemical_name_systematic
; 
 ? 
;
_space_group_IT_number 155
_symmetry_cell_setting trigonal
_symmetry_space_group_name_Hall 'R 3 2"'
_symmetry_space_group_name_H-M 'R 3 2 :H'
_atom_sites_solution_hydrogens none
_atom_sites_solution_primary direct
_atom_sites_solution_secondary difmap
_audit_creation_method SHELXL-97
_cell_angle_alpha 90.00
_cell_angle_beta 90.00
_cell_angle_gamma 120.00
_cell_formula_units_Z 3
_cell_length_a 15.706(2)
_cell_length_b 15.706(2)
_cell_length_c 12.462(3)
_cell_measurement_reflns_used 1356
_cell_measurement_temperature 293(2)
_cell_measurement_theta_max 27.47
_cell_measurement_theta_min 3.41
_cell_volume 2662.3(8)
_computing_structure_refinement 'SHELXL-97 (Sheldrick, 1997)'
_computing_structure_solution 'SHELXS-97 (Sheldrick, 1990)'
_diffrn_ambient_temperature 293(2)
_diffrn_detector_area_resol_mean 0.01
_diffrn_measured_fraction_theta_full 0.997
_diffrn_measured_fraction_theta_max 0.997
_diffrn_measurement_device_type 'Rigaku R-AXIS RAPID IP'
_diffrn_measurement_method Oscillation
_diffrn_radiation_monochromator graphite
_diffrn_radiation_source 'fine-focus sealed tube'
_diffrn_radiation_type MoK\a
_diffrn_radiation_wavelength 0.71073
_diffrn_reflns_av_R_equivalents 0.1561
_diffrn_reflns_av_sigmaI/netI 0.0956
_diffrn_reflns_limit_h_max 19
_diffrn_reflns_limit_h_min -20
_diffrn_reflns_limit_k_max 20
_diffrn_reflns_limit_k_min -20
_diffrn_reflns_limit_l_max 16
_diffrn_reflns_limit_l_min -15
_diffrn_reflns_number 8568
_diffrn_reflns_theta_full 27.47
_diffrn_reflns_theta_max 27.47
_diffrn_reflns_theta_min 3.41
_diffrn_standards_decay_% none
_diffrn_standards_interval_count 0
_diffrn_standards_interval_time 0
_diffrn_standards_number 0
_exptl_absorpt_coefficient_mu 5.089
_exptl_absorpt_correction_T_max 0.571
_exptl_absorpt_correction_T_min 0.395
_exptl_absorpt_correction_type multi-scan
_exptl_absorpt_process_details 'ABSCOR by T.Higashi    8 March, 1995'
_exptl_crystal_colour orange
_exptl_crystal_density_diffrn 3.394
_exptl_crystal_density_method 'not measured'
_exptl_crystal_description block
_exptl_crystal_F_000 2574
_exptl_crystal_size_max 0.19
_exptl_crystal_size_mid 0.18
_exptl_crystal_size_min 0.11
_refine_diff_density_max 1.838
_refine_diff_density_min -2.804
_refine_diff_density_rms 0.390
_refine_ls_abs_structure_details 'Flack H D (1983), Acta Cryst. A39, 876-881'
_refine_ls_abs_structure_Flack -0.06(19)
_refine_ls_extinction_method SHELXL
_refine_ls_goodness_of_fit_ref 1.121
_refine_ls_hydrogen_treatment none
_refine_ls_matrix_type full
_refine_ls_number_parameters 92
_refine_ls_number_reflns 1356
_refine_ls_number_restraints 30
_refine_ls_restrained_S_all 1.131
_refine_ls_R_factor_all 0.1002
_refine_ls_R_factor_gt 0.0722
_refine_ls_shift/su_max 0.000
_refine_ls_shift/su_mean 0.000
_refine_ls_structure_factor_coef Fsqd
_refine_ls_weighting_details 'calc w=1/[\s^2^(Fo^2^)+(0.0900P)^2^+97.4019P] where P=(Fo^2^+2Fc^2^)/3'
_refine_ls_weighting_scheme calc
_refine_ls_wR_factor_gt 0.1753
_refine_ls_wR_factor_ref 0.1940
_reflns_number_gt 1032
_reflns_number_total 1356
_reflns_threshold_expression >2sigma(I)
_cod_data_source_file cg2004936_si_002.cif
_cod_data_source_block 5a
_cod_depositor_comments
;
The following automatic conversions were performed:

'_symmetry_cell_setting' value 'Trigonal' changed to 'trigonal'
according to /home/saulius/struct/CIF-dictionaries/cif_core.dic
dictionary named 'cif_core.dic' version 2.4.1 from 2010-06-29.

Automatic conversion script
Id: cif_fix_values 1715 2011-07-08 13:25:40Z adriana 
;
_cod_original_sg_symbol_H-M R32
_cod_original_formula_sum 'H23 Mn Mo9 Ni3 O43.50'
_cod_database_code 4505451

loop_
_symmetry_equiv_pos_as_xyz
'x, y, z'
'-y, x-y, z'
'-x+y, -x, z'
'y, x, -z'
'x-y, -y, -z'
'-x, -x+y, -z'
'x+2/3, y+1/3, z+1/3'
'-y+2/3, x-y+1/3, z+1/3'
'-x+y+2/3, -x+1/3, z+1/3'
'y+2/3, x+1/3, -z+1/3'
'x-y+2/3, -y+1/3, -z+1/3'
'-x+2/3, -x+y+1/3, -z+1/3'
'x+1/3, y+2/3, z+2/3'
'-y+1/3, x-y+2/3, z+2/3'
'-x+y+1/3, -x+2/3, z+2/3'
'y+1/3, x+2/3, -z+2/3'
'x-y+1/3, -y+2/3, -z+2/3'
'-x+1/3, -x+y+2/3, -z+2/3'

loop_
_atom_site_label
_atom_site_type_symbol
_atom_site_fract_x
_atom_site_fract_y
_atom_site_fract_z
_atom_site_U_iso_or_equiv
_atom_site_adp_type
_atom_site_occupancy
_atom_site_symmetry_multiplicity
_atom_site_calc_flag
_atom_site_refinement_flags
Mn1 Mn 1.0000 1.0000 1.0000 0.0163(14) Uani 1 6 d S
Mo2 Mo 1.20349(13) 1.0000 1.0000 0.0232(5) Uani 1 2 d S
Mo3 Mo 0.91334(12) 1.05499(11) 1.20151(13) 0.0226(4) Uani 1 1 d .
O4 O 0.9332(9) 0.8909(9) 0.9088(10) 0.017(2) Uani 1 1 d U
O3 O 1.2987(12) 1.0605(11) 0.9113(13) 0.038(4) Uani 1 1 d .
O2 O 1.1146(10) 0.8864(11) 0.9117(11) 0.027(3) Uani 1 1 d .
O5 O 0.9673(13) 1.1513(10) 1.2885(11) 0.039(4) Uani 1 1 d .
O1 O 0.7983(12) 0.9798(12) 1.2551(13) 0.037(4) Uani 1 1 d .
OW2 O 0.6667 0.7824(10) 1.3333 0.016(3) Uani 1 2 d SU
OW1 O 0.6667 1.0360(10) 1.3333 0.023(4) Uani 1 2 d SU
O6 O 1.0000 1.0000 1.260(2) 0.033(6) Uani 1 3 d S
OW3 O 0.743(4) 0.945(4) 1.485(4) 0.021(11) Uani 0.25 1 d PU
OW5 O 1.474(4) 1.141(4) 0.8333 0.16(2) Uiso 1 2 d S
OW4 O 1.6667 1.3333 0.8333 0.12(3) Uiso 1 6 d S
Ni1 Ni 0.6667 0.9132(5) 1.3333 0.109(3) Uani 1 2 d SU

loop_
_atom_site_aniso_label
_atom_site_aniso_U_11
_atom_site_aniso_U_22
_atom_site_aniso_U_33
_atom_site_aniso_U_23
_atom_site_aniso_U_13
_atom_site_aniso_U_12
Mn1 0.0140(19) 0.0140(19) 0.021(3) 0.000 0.000 0.0070(10)
Mo2 0.0153(7) 0.0219(12) 0.0345(12) -0.0045(10) -0.0022(5) 0.0110(6)
Mo3 0.0213(9) 0.0208(8) 0.0258(7) -0.0019(6) 0.0062(6) 0.0106(7)
O4 0.013(5) 0.013(5) 0.024(5) 0.011(5) 0.008(5) 0.005(4)
O3 0.028(8) 0.036(9) 0.051(9) 0.007(8) 0.016(7) 0.016(7)
O2 0.016(7) 0.030(8) 0.039(8) 0.001(6) 0.004(6) 0.013(6)
O5 0.044(10) 0.036(8) 0.036(8) -0.027(7) -0.012(8) 0.020(8)
O1 0.045(10) 0.032(8) 0.038(8) 0.010(7) 0.024(7) 0.022(8)
OW2 0.012(5) 0.012(4) 0.025(5) 0.003(2) 0.007(4) 0.006(2)
OW1 0.030(7) 0.009(5) 0.035(8) 0.010(3) 0.020(6) 0.015(4)
O6 0.032(9) 0.032(9) 0.036(14) 0.000 0.000 0.016(4)
OW3 0.024(14) 0.022(14) 0.018(13) 0.008(9) 0.002(9) 0.011(10)
Ni1 0.108(5) 0.086(4) 0.140(6) 0.021(2) 0.043(5) 0.054(3)

loop_
_atom_type_symbol
_atom_type_description
_atom_type_scat_dispersion_real
_atom_type_scat_dispersion_imag
_atom_type_scat_source
O O 0.0106 0.0060 'International Tables Vol C Tables 4.2.6.8 and 6.1.1.4'
H H 0.0000 0.0000 'International Tables Vol C Tables 4.2.6.8 and 6.1.1.4'
Mo Mo -1.6832 0.6857 'International Tables Vol C Tables 4.2.6.8 and 6.1.1.4'
Mn Mn 0.3368 0.7283 'International Tables Vol C Tables 4.2.6.8 and 6.1.1.4'
Ni Ni 0.3393 1.1124 'International Tables Vol C Tables 4.2.6.8 and 6.1.1.4'

loop_
_geom_angle_atom_site_label_1
_geom_angle_atom_site_label_2
_geom_angle_atom_site_label_3
_geom_angle
_geom_angle_site_symmetry_1
_geom_angle_site_symmetry_3
O4 Mn1 O4 168.2(7) . 5_677
O4 Mn1 O4 87.2(5) . 2_765
O4 Mn1 O4 101.5(7) 5_677 2_765
O4 Mn1 O4 85.3(7) . 4_557
O4 Mn1 O4 87.2(5) 5_677 4_557
O4 Mn1 O4 168.2(7) 2_765 4_557
O4 Mn1 O4 87.2(5) . 3_675
O4 Mn1 O4 85.3(7) 5_677 3_675
O4 Mn1 O4 87.2(5) 2_765 3_675
O4 Mn1 O4 101.5(7) 4_557 3_675
O4 Mn1 O4 101.5(7) . 6_767
O4 Mn1 O4 87.2(5) 5_677 6_767
O4 Mn1 O4 85.3(7) 2_765 6_767
O4 Mn1 O4 87.2(5) 4_557 6_767
O4 Mn1 O4 168.2(7) 3_675 6_767
O4 Mn1 Mo3 43.8(4) . 5_677
O4 Mn1 Mo3 127.3(4) 5_677 5_677
O4 Mn1 Mo3 90.5(3) 2_765 5_677
O4 Mn1 Mo3 90.4(4) 4_557 5_677
O4 Mn1 Mo3 43.8(4) 3_675 5_677
O4 Mn1 Mo3 145.2(4) 6_767 5_677
O4 Mn1 Mo3 145.2(4) . 3_675
O4 Mn1 Mo3 43.8(4) 5_677 3_675
O4 Mn1 Mo3 90.4(4) 2_765 3_675
O4 Mn1 Mo3 90.5(4) 4_557 3_675
O4 Mn1 Mo3 127.3(4) 3_675 3_675
O4 Mn1 Mo3 43.8(4) 6_767 3_675
Mo3 Mn1 Mo3 171.02(6) 5_677 3_675
O4 Mn1 Mo3 43.8(4) . 4_557
O4 Mn1 Mo3 145.2(4) 5_677 4_557
O4 Mn1 Mo3 43.8(4) 2_765 4_557
O4 Mn1 Mo3 127.3(4) 4_557 4_557
O4 Mn1 Mo3 90.5(3) 3_675 4_557
O4 Mn1 Mo3 90.4(3) 6_767 4_557
Mo3 Mn1 Mo3 64.00(5) 5_677 4_557
Mo3 Mn1 Mo3 121.79(6) 3_675 4_557
O4 Mn1 Mo3 90.5(3) . 6_767
O4 Mn1 Mo3 90.4(4) 5_677 6_767
O4 Mn1 Mo3 43.8(4) 2_765 6_767
O4 Mn1 Mo3 145.2(4) 4_557 6_767
O4 Mn1 Mo3 43.8(4) 3_675 6_767
O4 Mn1 Mo3 127.3(4) 6_767 6_767
Mo3 Mn1 Mo3 64.00(5) 5_677 6_767
Mo3 Mn1 Mo3 111.24(6) 3_675 6_767
Mo3 Mn1 Mo3 64.00(5) 4_557 6_767
O4 Mn1 Mo3 127.3(4) . .
O4 Mn1 Mo3 43.8(4) 5_677 .
O4 Mn1 Mo3 145.2(4) 2_765 .
O4 Mn1 Mo3 43.8(4) 4_557 .
O4 Mn1 Mo3 90.4(3) 3_675 .
O4 Mn1 Mo3 90.5(3) 6_767 .
Mo3 Mn1 Mo3 111.24(6) 5_677 .
Mo3 Mn1 Mo3 64.00(5) 3_675 .
Mo3 Mn1 Mo3 171.02(6) 4_557 .
Mo3 Mn1 Mo3 121.79(6) 6_767 .
O4 Mn1 Mo3 90.4(3) . 2_765
O4 Mn1 Mo3 90.5(3) 5_677 2_765
O4 Mn1 Mo3 127.3(4) 2_765 2_765
O4 Mn1 Mo3 43.8(4) 4_557 2_765
O4 Mn1 Mo3 145.2(4) 3_675 2_765
O4 Mn1 Mo3 43.8(4) 6_767 2_765
Mo3 Mn1 Mo3 121.79(6) 5_677 2_765
Mo3 Mn1 Mo3 64.00(5) 3_675 2_765
Mo3 Mn1 Mo3 111.24(6) 4_557 2_765
Mo3 Mn1 Mo3 171.02(6) 6_767 2_765
Mo3 Mn1 Mo3 64.00(5) . 2_765
O3 Mo2 O3 106.9(11) 5_677 .
O3 Mo2 O2 97.9(7) 5_677 .
O3 Mo2 O2 99.7(7) . .
O3 Mo2 O2 99.7(7) 5_677 5_677
O3 Mo2 O2 97.9(7) . 5_677
O2 Mo2 O2 150.2(8) . 5_677
O3 Mo2 O4 91.9(7) 5_677 6_767
O3 Mo2 O4 160.4(6) . 6_767
O2 Mo2 O4 82.7(5) . 6_767
O2 Mo2 O4 72.9(5) 5_677 6_767
O3 Mo2 O4 160.4(6) 5_677 2_765
O3 Mo2 O4 91.9(7) . 2_765
O2 Mo2 O4 72.9(5) . 2_765
O2 Mo2 O4 82.7(5) 5_677 2_765
O4 Mo2 O4 70.2(7) 6_767 2_765
O3 Mo2 Mn1 126.5(6) 5_677 .
O3 Mo2 Mn1 126.5(6) . .
O2 Mo2 Mn1 75.1(4) . .
O2 Mo2 Mn1 75.1(4) 5_677 .
O4 Mo2 Mn1 35.1(3) 6_767 .
O4 Mo2 Mn1 35.1(3) 2_765 .
O5 Mo3 O1 104.3(8) . .
O5 Mo3 O2 100.0(7) . 4_557
O1 Mo3 O2 102.4(7) . 4_557
O5 Mo3 O6 90.4(8) . .
O1 Mo3 O6 105.0(6) . .
O2 Mo3 O6 147.2(8) 4_557 .
O5 Mo3 O4 95.7(7) . 5_677
O1 Mo3 O4 159.9(6) . 5_677
O2 Mo3 O4 74.5(6) 4_557 5_677
O6 Mo3 O4 73.6(6) . 5_677
O5 Mo3 O4 161.3(7) . 4_557
O1 Mo3 O4 89.4(6) . 4_557
O2 Mo3 O4 89.2(5) 4_557 4_557
O6 Mo3 O4 73.5(6) . 4_557
O4 Mo3 O4 70.9(7) 5_677 4_557
O5 Mo3 Mn1 130.9(6) . .
O1 Mo3 Mn1 124.4(5) . .
O2 Mo3 Mn1 76.9(4) 4_557 .
O6 Mo3 Mn1 72.9(7) . .
O4 Mo3 Mn1 35.6(3) 5_677 .
O4 Mo3 Mn1 35.6(3) 4_557 .
Mn1 O4 Mo2 102.2(5) . 3_675
Mn1 O4 Mo3 100.7(5) . 5_677
Mo2 O4 Mo3 93.0(4) 3_675 5_677
Mn1 O4 Mo3 100.6(5) . 4_557
Mo2 O4 Mo3 152.5(6) 3_675 4_557
Mo3 O4 Mo3 97.6(5) 5_677 4_557
Mo3 O2 Mo2 115.5(8) 4_557 .
Mo3 O1 Ni1 169.5(10) . .
Mo3 O6 Mo3 108.3(7) 2_765 3_675
Mo3 O6 Mo3 108.3(7) 2_765 .
Mo3 O6 Mo3 108.3(7) 3_675 .
OW3 OW3 Ni1 115(4) 5_678 .
OW1 Ni1 O1 89.7(5) . 18_657
OW1 Ni1 O1 89.7(5) . .
O1 Ni1 O1 179.3(10) 18_657 .
OW1 Ni1 OW2 180.000(11) . .
O1 Ni1 OW2 90.3(5) 18_657 .
O1 Ni1 OW2 90.3(5) . .
OW1 Ni1 OW3 92.4(14) . .
O1 Ni1 OW3 90.1(14) 18_657 .
O1 Ni1 OW3 89.9(14) . .
OW2 Ni1 OW3 87.6(14) . .
OW1 Ni1 OW3 92.4(14) . 18_657
O1 Ni1 OW3 89.9(14) 18_657 18_657
O1 Ni1 OW3 90.1(14) . 18_657
OW2 Ni1 OW3 87.6(14) . 18_657
OW3 Ni1 OW3 175(3) . 18_657

loop_
_geom_bond_atom_site_label_1
_geom_bond_atom_site_label_2
_geom_bond_distance
_geom_bond_site_symmetry_2
Mn1 O4 1.880(13) .
Mn1 O4 1.880(13) 5_677
Mn1 O4 1.880(13) 2_765
Mn1 O4 1.880(13) 4_557
Mn1 O4 1.880(13) 3_675
Mn1 O4 1.880(13) 6_767
Mn1 Mo3 3.1750(16) 5_677
Mn1 Mo3 3.1750(16) 3_675
Mn1 Mo3 3.1750(16) 4_557
Mn1 Mo3 3.1750(16) 6_767
Mn1 Mo3 3.1750(16) .
Mn1 Mo3 3.1750(16) 2_765
Mo2 O3 1.715(15) 5_677
Mo2 O3 1.715(15) .
Mo2 O2 1.963(15) .
Mo2 O2 1.963(15) 5_677
Mo2 O4 2.217(12) 6_767
Mo2 O4 2.217(11) 2_765
Mo3 O5 1.702(12) .
Mo3 O1 1.724(15) .
Mo3 O2 1.855(14) 4_557
Mo3 O6 2.076(10) .
Mo3 O4 2.234(12) 5_677
Mo3 O4 2.236(12) 4_557
O4 Mo2 2.217(11) 3_675
O4 Mo3 2.234(12) 5_677
O4 Mo3 2.236(12) 4_557
O2 Mo3 1.855(14) 4_557
O1 Ni1 2.039(14) .
OW2 Ni1 2.055(18) .
OW1 Ni1 1.929(18) .
O6 Mo3 2.076(10) 2_765
O6 Mo3 2.076(10) 3_675
OW3 OW3 1.54(10) 5_678
OW3 Ni1 2.15(5) .
Ni1 O1 2.039(14) 18_657
Ni1 OW3 2.15(5) 18_657
